data_4130242
loop_
_publ_author_name
'Jiang, Xing'
'O'Brien, Zachary J'
'Yang, Song'
'Lai, Lan Huong'
'Buenaflor, Jeffrey'
'Tan, Colleen'
'Khan, Saeed'
'Houk, K. N.'
'Garcia-Garibay, Miguel A'

_publ_section_title
;
 Crystal Fluidity Reflected by Fast Rotational Motion at the Core,
 Branches, and Peripheral Aromatic Groups of a Dendrimeric Molecular
 Rotor.
;
_journal_issue 13
_journal_name_full 'Journal of the American Chemical Society'
_journal_page_first 4650
_journal_page_last 4656
_journal_paper_doi 10.1021/jacs.6b01398
_journal_volume 138
_journal_year 2016
_chemical_formula_moiety 'C174 H118, 4(C8 H11 N)'
_chemical_formula_sum 'C206 H162 N4'
_chemical_formula_weight 2693.39
_space_group_crystal_system triclinic
_space_group_IT_number 2
_space_group_name_Hall '-P 1'
_space_group_name_H-M_alt 'P -1'
_atom_sites_solution_hydrogens geom
_audit_creation_method SHELXL-2014/6
_cell_angle_alpha 114.188(2)
_cell_angle_beta 96.984(3)
_cell_angle_gamma 97.993(2)
_cell_formula_units_Z 1
_cell_length_a 10.4496(5)
_cell_length_b 21.0182(10)
_cell_length_c 23.6119(10)
_cell_measurement_reflns_used 9992
_cell_measurement_temperature 100(2)
_cell_measurement_theta_max 67.43
_cell_measurement_theta_min 2.36
_cell_volume 4592.2(4)
_computing_cell_refinement 'Bruker SAINT'
_computing_data_collection 'Bruker APEX2'
_computing_data_reduction 'Bruker SAINT'
_computing_molecular_graphics 'Bruker SHELXTL'
_computing_publication_material 'Bruker SHELXTL'
_computing_structure_refinement 'SHELXL-2014/6 (Sheldrick, 2014)'
_computing_structure_solution 'SHELXS-97 (Sheldrick 2008)'
_diffrn_ambient_temperature 100(2)
_diffrn_measured_fraction_theta_full 0.954
_diffrn_measured_fraction_theta_max 0.945
_diffrn_measurement_device_type 'Bruker APEX-II CCD'
_diffrn_measurement_method '\f and \w scans'
_diffrn_radiation_type CuK\a
_diffrn_radiation_wavelength 1.54178
_diffrn_reflns_av_R_equivalents 0.0421
_diffrn_reflns_av_unetI/netI 0.0619
_diffrn_reflns_Laue_measured_fraction_full 0.954
_diffrn_reflns_Laue_measured_fraction_max 0.945
_diffrn_reflns_limit_h_max 12
_diffrn_reflns_limit_h_min -12
_diffrn_reflns_limit_k_max 25
_diffrn_reflns_limit_k_min -25
_diffrn_reflns_limit_l_max 28
_diffrn_reflns_limit_l_min -28
_diffrn_reflns_number 92693
_diffrn_reflns_point_group_measured_fraction_full 0.954
_diffrn_reflns_point_group_measured_fraction_max 0.945
_diffrn_reflns_theta_full 67.679
_diffrn_reflns_theta_max 68.748
_diffrn_reflns_theta_min 2.092
_exptl_absorpt_coefficient_mu 0.421
_exptl_absorpt_correction_T_max 0.75
_exptl_absorpt_correction_T_min 0.69
_exptl_absorpt_correction_type multi-scan
_exptl_absorpt_process_details 'Sadabs (Bruker)'
_exptl_crystal_colour colorless
_exptl_crystal_density_diffrn 0.974
_exptl_crystal_description platelet
_exptl_crystal_F_000 1426
_exptl_crystal_size_max 0.20
_exptl_crystal_size_mid 0.10
_exptl_crystal_size_min 0.08
_platon_squeeze_details
; 
  The void electron counts indicates a total of two molecules of C8 H11 N
  were squeezeed from the final refinements. Thus the 
  correct moiety formula should be 'C174 H118, 8(C8 H11 N)'.
  The e- density of the squeezed molecule could not be modeled'
;
_refine_diff_density_max 0.310
_refine_diff_density_min -0.272
_refine_diff_density_rms 0.034
_refine_ls_extinction_method none
_refine_ls_goodness_of_fit_ref 1.054
_refine_ls_hydrogen_treatment constr
_refine_ls_matrix_type full
_refine_ls_number_parameters 980
_refine_ls_number_reflns 16066
_refine_ls_number_restraints 144
_refine_ls_restrained_S_all 1.052
_refine_ls_R_factor_all 0.0610
_refine_ls_R_factor_gt 0.0492
_refine_ls_shift/su_max 0.001
_refine_ls_shift/su_mean 0.000
_refine_ls_structure_factor_coef Fsqd
_refine_ls_weighting_details 'w=1/[\s^2^(Fo^2^)+(0.0612P)^2^+1.2234P] where P=(Fo^2^+2Fc^2^)/3'
_refine_ls_weighting_scheme calc
_refine_ls_wR_factor_gt 0.1397
_refine_ls_wR_factor_ref 0.1487
_reflns_Friedel_coverage 0.000
_reflns_number_gt 12956
_reflns_number_total 16066
_reflns_threshold_expression 'I > 2\s(I)'
_cod_data_source_file ja6b01398_si_002.cif
_cod_data_source_block gg1429c-s_sq
_cod_database_code 4130242
_shelx_space_group_comment
; 
The symmetry employed for this shelxl refinement is uniquely defined 
by the following loop, which should always be used as a source of 
symmetry information in preference to the above space-group names. 
They are only intended as comments. 
;
_shelxl_version_number 2014/6

loop_
_space_group_symop_operation_xyz
'x, y, z'
'-x, -y, -z'

loop_
_atom_site_label
_atom_site_type_symbol
_atom_site_fract_x
_atom_site_fract_y
_atom_site_fract_z
_atom_site_U_iso_or_equiv
_atom_site_adp_type
_atom_site_occupancy
_atom_site_site_symmetry_order
_atom_site_calc_flag
_atom_site_refinement_flags_posn
_atom_site_refinement_flags_adp
_atom_site_refinement_flags_occupancy
_atom_site_disorder_assembly
_atom_site_disorder_group
C1 C 1.07149(15) 0.45548(8) 0.46102(7) 0.0322(3) Uani 1 1 d . . . . .
H1 H 1.1202 0.4250 0.4344 0.039 Uiso 1 1 calc R U . . .
C2 C 0.96577(15) 0.47370(8) 0.43480(7) 0.0323(3) Uani 1 1 d . . . . .
H2 H 0.9422 0.4557 0.3901 0.039 Uiso 1 1 calc R U . . .
C3 C 0.89279(15) 0.51823(7) 0.47315(7) 0.0290(3) Uani 1 1 d . . . . .
C4 C 0.77912(15) 0.53388(8) 0.44495(7) 0.0304(3) Uani 1 1 d . . . . .
C5 C 0.68303(15) 0.54537(7) 0.42135(7) 0.0281(3) Uani 1 1 d . . . . .
C6 C 0.56174(14) 0.55989(7) 0.39411(6) 0.0259(3) Uani 1 1 d . . . . .
C7 C 0.48671(15) 0.59223(7) 0.44816(7) 0.0271(3) Uani 1 1 d . . . . .
C8 C 0.55853(16) 0.64326(8) 0.50684(7) 0.0328(3) Uani 1 1 d . . . . .
H8 H 0.6516 0.6565 0.5129 0.039 Uiso 1 1 calc R U . . .
C9 C 0.49590(17) 0.67477(8) 0.55634(7) 0.0351(3) Uani 1 1 d . . . . .
H9 H 0.5463 0.7095 0.5961 0.042 Uiso 1 1 calc R U . . .
C10 C 0.35989(16) 0.65628(8) 0.54859(7) 0.0319(3) Uani 1 1 d . . . . .
C11 C 0.28762(16) 0.60630(8) 0.48974(7) 0.0349(3) Uani 1 1 d . . . . .
H11 H 0.1944 0.5938 0.4835 0.042 Uiso 1 1 calc R U . . .
C12 C 0.35062(15) 0.57454(8) 0.43991(7) 0.0316(3) Uani 1 1 d . . . . .
H12 H 0.3002 0.5405 0.3999 0.038 Uiso 1 1 calc R U . . .
C13 C 0.48138(14) 0.48843(7) 0.34105(7) 0.0261(3) Uani 1 1 d . . . . .
C14 C 0.45513(16) 0.42960(8) 0.35458(7) 0.0341(3) Uani 1 1 d . . . . .
H14 H 0.4843 0.4349 0.3963 0.041 Uiso 1 1 calc R U . . .
C15 C 0.38753(17) 0.36409(8) 0.30825(7) 0.0365(4) Uani 1 1 d . . . . .
H15 H 0.3703 0.3249 0.3185 0.044 Uiso 1 1 calc R U . . .
C16 C 0.34410(15) 0.35446(8) 0.24647(7) 0.0297(3) Uani 1 1 d . . . . .
C17 C 0.36899(16) 0.41336(8) 0.23340(7) 0.0325(3) Uani 1 1 d . . . . .
H17 H 0.3394 0.4082 0.1918 0.039 Uiso 1 1 calc R U . . .
C18 C 0.43606(15) 0.47925(8) 0.27992(7) 0.0305(3) Uani 1 1 d . . . . .
H18 H 0.4513 0.5187 0.2699 0.037 Uiso 1 1 calc R U . . .
C19 C 0.59941(14) 0.61457(7) 0.36766(6) 0.0260(3) Uani 1 1 d . . . . .
C20 C 0.71658(16) 0.61970(8) 0.34650(8) 0.0352(3) Uani 1 1 d . . . . .
H20 H 0.7755 0.5900 0.3492 0.042 Uiso 1 1 calc R U . . .
C21 C 0.74918(17) 0.66756(9) 0.32143(8) 0.0379(4) Uani 1 1 d . . . . .
H21 H 0.8300 0.6704 0.3072 0.045 Uiso 1 1 calc R U . . .
C22 C 0.66405(16) 0.71148(8) 0.31704(7) 0.0336(3) Uani 1 1 d . . . . .
C23 C 0.54644(17) 0.70572(9) 0.33741(8) 0.0406(4) Uani 1 1 d . . . . .
H23 H 0.4869 0.7349 0.3342 0.049 Uiso 1 1 calc R U . . .
C24 C 0.51411(16) 0.65786(9) 0.36254(8) 0.0356(4) Uani 1 1 d . . . . .
H24 H 0.4328 0.6547 0.3764 0.043 Uiso 1 1 calc R U . . .
C25 C 0.29544(17) 0.68649(8) 0.60096(7) 0.0365(4) Uani 1 1 d . . . . .
C26 C 0.23981(17) 0.70930(8) 0.64419(8) 0.0372(4) Uani 1 1 d . . . . .
C27 C 0.16557(17) 0.73305(8) 0.69605(7) 0.0353(4) Uani 1 1 d . . . . .
C28 C 0.04052(17) 0.75420(8) 0.67332(8) 0.0376(4) Uani 1 1 d . . . . .
C29 C -0.00232(18) 0.73786(9) 0.61000(9) 0.0447(4) Uani 1 1 d . . . . .
H29 H 0.0456 0.7126 0.5794 0.054 Uiso 1 1 calc R U . . .
C30 C -0.1143(2) 0.75811(10) 0.59099(10) 0.0531(5) Uani 1 1 d . . . . .
H30 H -0.1418 0.7473 0.5476 0.064 Uiso 1 1 calc R U . . .
C31 C -0.1861(2) 0.79389(10) 0.63480(11) 0.0559(5) Uani 1 1 d . . . . .
H31 H -0.2630 0.8076 0.6217 0.067 Uiso 1 1 calc R U . . .
C32 C -0.1453(2) 0.80956(10) 0.69781(10) 0.0518(5) Uani 1 1 d . . . . .
H32 H -0.1951 0.8335 0.7280 0.062 Uiso 1 1 calc R U . . .
C33 C -0.03243(19) 0.79059(9) 0.71711(9) 0.0444(4) Uani 1 1 d . . . . .
H33 H -0.0043 0.8025 0.7607 0.053 Uiso 1 1 calc R U . . .
C34 C 0.25556(17) 0.79895(9) 0.75246(8) 0.0393(4) Uani 1 1 d . . . . .
C35 C 0.3026(2) 0.85840(9) 0.74311(10) 0.0499(4) Uani 1 1 d . . . . .
H35 H 0.2768 0.8582 0.7030 0.060 Uiso 1 1 calc R U . . .
C36 C 0.3866(2) 0.91790(10) 0.79144(11) 0.0570(5) Uani 1 1 d . . . . .
H36 H 0.4173 0.9583 0.7844 0.068 Uiso 1 1 calc R U . . .
C37 C 0.42562(19) 0.91876(10) 0.84934(10) 0.0533(5) Uani 1 1 d . . . . .
H37 H 0.4855 0.9590 0.8820 0.064 Uiso 1 1 calc R U . . .
C38 C 0.3781(2) 0.86160(11) 0.86000(9) 0.0578(5) Uani 1 1 d . . . . .
H38 H 0.4035 0.8627 0.9005 0.069 Uiso 1 1 calc R U . . .
C39 C 0.2926(2) 0.80160(10) 0.81190(8) 0.0500(5) Uani 1 1 d . . . . .
H39 H 0.2595 0.7623 0.8199 0.060 Uiso 1 1 calc R U . . .
C40 C 0.13262(16) 0.66950(8) 0.71305(7) 0.0343(4) Uani 1 1 d . . . . .
C41 C 0.00714(17) 0.64410(8) 0.71841(8) 0.0376(4) Uani 1 1 d . . . . .
H41 H -0.0625 0.6671 0.7133 0.045 Uiso 1 1 calc R U . . .
C42 C -0.01742(19) 0.58497(9) 0.73126(8) 0.0441(4) Uani 1 1 d . . . . .
H42 H -0.1037 0.5680 0.7349 0.053 Uiso 1 1 calc R U . . .
C43 C 0.08271(19) 0.55092(10) 0.73869(9) 0.0453(4) Uani 1 1 d . . . . .
H43 H 0.0655 0.5105 0.7473 0.054 Uiso 1 1 calc R U . . .
C44 C 0.20811(18) 0.57603(9) 0.73357(8) 0.0417(4) Uani 1 1 d . . . . .
H44 H 0.2775 0.5529 0.7388 0.050 Uiso 1 1 calc R U . . .
C45 C 0.23298(17) 0.63475(9) 0.72082(7) 0.0377(4) Uani 1 1 d . . . . .
H45 H 0.3195 0.6516 0.7173 0.045 Uiso 1 1 calc R U . . .
C46 C 0.27652(15) 0.28649(8) 0.19750(7) 0.0319(3) Uani 1 1 d . . . . .
C47 C 0.22016(15) 0.23074(8) 0.15458(7) 0.0312(3) Uani 1 1 d . . . . .
C48 C 0.15172(15) 0.16265(8) 0.10047(7) 0.0309(3) Uani 1 1 d . . . . .
C49 C 0.02072(15) 0.17174(8) 0.06957(7) 0.0314(3) Uani 1 1 d . . . . .
C50 C -0.04974(16) 0.11858(9) 0.01151(8) 0.0370(4) Uani 1 1 d . . . . .
H50 H -0.0154 0.0774 -0.0095 0.044 Uiso 1 1 calc R U . . .
C51 C -0.16907(17) 0.12496(10) -0.01606(8) 0.0435(4) Uani 1 1 d . . . . .
H51 H -0.2170 0.0877 -0.0552 0.052 Uiso 1 1 calc R U . . .
C52 C -0.21862(18) 0.18547(11) 0.01328(9) 0.0478(4) Uani 1 1 d . . . . .
H52 H -0.3001 0.1902 -0.0057 0.057 Uiso 1 1 calc R U . . .
C53 C -0.14884(19) 0.23881(11) 0.07024(10) 0.0504(5) Uani 1 1 d . . . . .
H53 H -0.1819 0.2807 0.0903 0.061 Uiso 1 1 calc R U . . .
C54 C -0.03046(17) 0.23180(9) 0.09853(8) 0.0414(4) Uani 1 1 d . . . . .
H54 H 0.0159 0.2686 0.1382 0.050 Uiso 1 1 calc R U . . .
C55 C 0.24153(15) 0.14138(8) 0.05106(7) 0.0325(3) Uani 1 1 d . . . . .
C56 C 0.24513(17) 0.07057(9) 0.01534(8) 0.0408(4) Uani 1 1 d . . . . .
H56 H 0.1937 0.0343 0.0221 0.049 Uiso 1 1 calc R U . . .
C57 C 0.32305(19) 0.05216(9) -0.03014(9) 0.0476(4) Uani 1 1 d . . . . .
H57 H 0.3244 0.0034 -0.0543 0.057 Uiso 1 1 calc R U . . .
C58 C 0.39856(18) 0.10428(10) -0.04037(8) 0.0447(4) Uani 1 1 d . . . . .
H58 H 0.4528 0.0917 -0.0711 0.054 Uiso 1 1 calc R U . . .
C59 C 0.39456(18) 0.17483(10) -0.00550(8) 0.0437(4) Uani 1 1 d . . . . .
H59 H 0.4452 0.2109 -0.0128 0.052 Uiso 1 1 calc R U . . .
C60 C 0.31729(17) 0.19342(9) 0.04008(8) 0.0374(4) Uani 1 1 d . . . . .
H60 H 0.3160 0.2422 0.0641 0.045 Uiso 1 1 calc R U . . .
C61 C 0.12900(16) 0.10640(8) 0.12679(7) 0.0326(3) Uani 1 1 d . . . . .
C62 C 0.23887(18) 0.08996(9) 0.15317(8) 0.0415(4) Uani 1 1 d . . . . .
H62 H 0.3246 0.1135 0.1548 0.050 Uiso 1 1 calc R U . . .
C63 C 0.2250(2) 0.03986(10) 0.17712(9) 0.0476(4) Uani 1 1 d . . . . .
H63 H 0.3008 0.0290 0.1948 0.057 Uiso 1 1 calc R U . . .
C64 C 0.1004(2) 0.00555(9) 0.17525(9) 0.0486(4) Uani 1 1 d . . . . .
H64 H 0.0904 -0.0291 0.1914 0.058 Uiso 1 1 calc R U . . .
C65 C -0.00866(19) 0.02178(9) 0.14993(8) 0.0443(4) Uani 1 1 d . . . . .
H65 H -0.0942 -0.0013 0.1491 0.053 Uiso 1 1 calc R U . . .
C66 C 0.00482(17) 0.07183(8) 0.12535(7) 0.0366(4) Uani 1 1 d . . . . .
H66 H -0.0714 0.0823 0.1075 0.044 Uiso 1 1 calc R U . . .
C67 C 0.69727(17) 0.76219(9) 0.29195(8) 0.0391(4) Uani 1 1 d . . . . .
C68 C 0.72245(18) 0.80526(9) 0.27221(8) 0.0422(4) Uani 1 1 d . . . . .
C69 C 0.7469(2) 0.85820(9) 0.24652(9) 0.0456(4) Uani 1 1 d . . . . .
C70 C 0.8356(2) 0.83417(9) 0.19777(9) 0.0475(4) Uani 1 1 d . . . . .
C71 C 0.8250(2) 0.84909(11) 0.14542(9) 0.0542(5) Uani 1 1 d . . . . .
H71 H 0.7604 0.8744 0.1392 0.065 Uiso 1 1 calc R U . . .
C72 C 0.9068(2) 0.82768(12) 0.10225(10) 0.0644(6) Uani 1 1 d . . . . .
H72 H 0.8973 0.8382 0.0667 0.077 Uiso 1 1 calc R U . . .
C73 C 1.0009(3) 0.79164(12) 0.11042(11) 0.0676(6) Uani 1 1 d . . . . .
H73 H 1.0565 0.7766 0.0806 0.081 Uiso 1 1 calc R U . . .
C74 C 1.0144(3) 0.77727(13) 0.16250(12) 0.0694(6) Uani 1 1 d . . . . .
H74 H 1.0804 0.7527 0.1688 0.083 Uiso 1 1 calc R U . . .
C75 C 0.9327(2) 0.79827(11) 0.20567(11) 0.0582(5) Uani 1 1 d . . . . .
H75 H 0.9434 0.7879 0.2413 0.070 Uiso 1 1 calc R U . . .
C76 C 0.6088(2) 0.86003(11) 0.21580(10) 0.0531(5) Uani 1 1 d . . . . .
C77 C 0.5415(2) 0.80303(14) 0.16027(11) 0.0673(6) Uani 1 1 d . . . . .
H77 H 0.5812 0.7635 0.1410 0.081 Uiso 1 1 calc R U . . .
C78 C 0.4158(3) 0.8026(2) 0.13192(15) 0.0942(10) Uani 1 1 d . . . . .
H78 H 0.3713 0.7636 0.0931 0.113 Uiso 1 1 calc R U . . .
C79 C 0.3569(3) 0.8591(2) 0.1607(2) 0.1122(13) Uani 1 1 d . U . . .
H79 H 0.2722 0.8598 0.1413 0.135 Uiso 1 1 calc R U . . .
C80 C 0.4204(3) 0.9140(2) 0.2170(2) 0.1150(13) Uani 1 1 d . U . . .
H80 H 0.3778 0.9519 0.2377 0.138 Uiso 1 1 calc R U . . .
C81 C 0.5461(3) 0.91532(15) 0.24438(16) 0.0830(8) Uani 1 1 d . U . . .
H81 H 0.5898 0.9546 0.2832 0.100 Uiso 1 1 calc R U . . .
C82 C 0.8137(2) 0.93236(10) 0.30072(10) 0.0591(5) Uani 1 1 d . U . . .
C83 C 0.8615(2) 0.98830(10) 0.28728(10) 0.0519(5) Uani 1 1 d . U . . .
H83 H 0.8558 0.9801 0.2443 0.062 Uiso 1 1 calc R U . . .
C84 C 0.9171(3) 1.05565(12) 0.33451(12) 0.0713(7) Uani 1 1 d . U . . .
H84 H 0.9239 1.0956 0.3250 0.086 Uiso 1 1 calc R U . A 1
C85 C 0.964(2) 1.0658(6) 0.3970(6) 0.116(5) Uani 0.48(2) 1 d . U P B 1
H85 H 1.0193 1.1093 0.4277 0.139 Uiso 0.48(2) 1 calc R U P B 1
C86 C 0.925(2) 1.0088(6) 0.4113(6) 0.149(7) Uani 0.48(2) 1 d . U P B 1
H86 H 0.9465 1.0145 0.4536 0.179 Uiso 0.48(2) 1 calc R U P B 1
C87 C 0.8561(14) 0.9438(6) 0.3635(5) 0.089(4) Uani 0.48(2) 1 d . U P B 1
H87 H 0.8361 0.9049 0.3739 0.107 Uiso 0.48(2) 1 calc R U P B 1
C85A C 0.8919(16) 1.0711(4) 0.3946(5) 0.093(4) Uani 0.52(2) 1 d . U P B 2
H85A H 0.9151 1.1188 0.4266 0.112 Uiso 0.52(2) 1 calc R U P B 2
C86A C 0.834(2) 1.0175(4) 0.4078(5) 0.151(8) Uani 0.52(2) 1 d . U P B 2
H86A H 0.8250 1.0279 0.4501 0.181 Uiso 0.52(2) 1 calc R U P B 2
C87A C 0.786(2) 0.9480(5) 0.3606(5) 0.115(6) Uani 0.52(2) 1 d . U P B 2
H87A H 0.7369 0.9126 0.3691 0.138 Uiso 0.52(2) 1 calc R U P B 2
N1 N 0.29358(17) 0.62093(9) 0.97053(8) 0.0539(4) Uani 1 1 d . . . . .
C88 C 0.31930(19) 0.59175(11) 0.91170(10) 0.0503(5) Uani 1 1 d . . . . .
C89 C 0.26803(19) 0.52107(11) 0.86998(10) 0.0543(5) Uani 1 1 d . . . . .
H89 H 0.2861 0.5027 0.8284 0.065 Uiso 1 1 calc R U . . .
C90 C 0.1903(2) 0.47690(11) 0.88863(11) 0.0578(5) Uani 1 1 d . . . . .
C91 C 0.1672(2) 0.50710(12) 0.94961(11) 0.0600(5) Uani 1 1 d . . . . .
H91 H 0.1162 0.4785 0.9647 0.072 Uiso 1 1 calc R U . . .
C92 C 0.2181(2) 0.57882(12) 0.98906(10) 0.0564(5) Uani 1 1 d . . . . .
C93 C 0.4084(2) 0.64001(12) 0.89412(11) 0.0592(5) Uani 1 1 d . . . . .
H93A H 0.3866 0.6873 0.9107 0.077 Uiso 1 1 calc R U . . .
H93B H 0.3967 0.6203 0.8479 0.077 Uiso 1 1 calc R U . . .
H93C H 0.5002 0.6440 0.9123 0.077 Uiso 1 1 calc R U . . .
C94 C 0.1324(3) 0.40000(13) 0.84425(13) 0.0776(7) Uani 1 1 d . . . . .
H94A H 0.0996 0.3749 0.8683 0.101 Uiso 1 1 calc R U . . .
H94B H 0.2005 0.3778 0.8231 0.101 Uiso 1 1 calc R U . . .
H94C H 0.0596 0.3972 0.8124 0.101 Uiso 1 1 calc R U . . .
C95 C 0.1882(3) 0.61362(15) 1.05412(12) 0.0778(7) Uani 1 1 d . . . . .
H95A H 0.2681 0.6461 1.0838 0.101 Uiso 1 1 calc R U . . .
H95B H 0.1579 0.5769 1.0678 0.101 Uiso 1 1 calc R U . . .
H95C H 0.1192 0.6406 1.0533 0.101 Uiso 1 1 calc R U . . .
N2 N 0.26605(18) 0.50039(10) 0.13549(8) 0.0578(4) Uani 1 1 d . . . . .
C96 C 0.3789(2) 0.51730(12) 0.11709(10) 0.0551(5) Uani 1 1 d . . . . .
C97 C 0.4103(2) 0.47331(11) 0.06099(10) 0.0528(5) Uani 1 1 d . . . . .
H97 H 0.4895 0.4877 0.0495 0.063 Uiso 1 1 calc R U . . .
C98 C 0.3268(2) 0.40805(12) 0.02106(10) 0.0558(5) Uani 1 1 d . . . . .
C99 C 0.2116(2) 0.39067(12) 0.04060(10) 0.0564(5) Uani 1 1 d . . . . .
H99 H 0.1515 0.3466 0.0152 0.068 Uiso 1 1 calc R U . . .
C100 C 0.1852(2) 0.43726(12) 0.09651(10) 0.0539(5) Uani 1 1 d . . . . .
C101 C 0.4662(3) 0.58677(13) 0.16143(12) 0.0726(6) Uani 1 1 d . . . . .
H11X H 0.4218 0.6256 0.1636 0.094 Uiso 1 1 calc R U . . .
H11Y H 0.5484 0.5923 0.1463 0.094 Uiso 1 1 calc R U . . .
H11Z H 0.4860 0.5882 0.2037 0.094 Uiso 1 1 calc R U . . .
C102 C 0.3592(3) 0.35874(13) -0.03907(11) 0.0720(6) Uani 1 1 d . . . . .
H12X H 0.2911 0.3148 -0.0590 0.094 Uiso 1 1 calc R U . . .
H12Y H 0.4449 0.3473 -0.0300 0.094 Uiso 1 1 calc R U . . .
H12Z H 0.3629 0.3816 -0.0678 0.094 Uiso 1 1 calc R U . . .
C103 C 0.0640(2) 0.41961(14) 0.11934(12) 0.0699(6) Uani 1 1 d . . . . .
H13X H 0.0839 0.3965 0.1470 0.091 Uiso 1 1 calc R U . . .
H13Y H -0.0055 0.3872 0.0830 0.091 Uiso 1 1 calc R U . . .
H13Z H 0.0342 0.4635 0.1430 0.091 Uiso 1 1 calc R U . . .

loop_
_atom_site_aniso_label
_atom_site_aniso_U_11
_atom_site_aniso_U_22
_atom_site_aniso_U_33
_atom_site_aniso_U_23
_atom_site_aniso_U_13
_atom_site_aniso_U_12
C1 0.0384(9) 0.0246(7) 0.0303(8) 0.0083(6) 0.0064(6) 0.0086(6)
C2 0.0394(9) 0.0262(7) 0.0268(7) 0.0088(6) 0.0020(6) 0.0055(6)
C3 0.0330(8) 0.0199(7) 0.0313(8) 0.0103(6) 0.0021(6) 0.0030(5)
C4 0.0367(9) 0.0239(7) 0.0291(7) 0.0106(6) 0.0052(6) 0.0059(6)
C5 0.0370(8) 0.0216(7) 0.0259(7) 0.0106(6) 0.0077(6) 0.0046(6)
C6 0.0311(8) 0.0233(7) 0.0252(7) 0.0122(6) 0.0065(6) 0.0054(5)
C7 0.0357(8) 0.0220(7) 0.0261(7) 0.0130(6) 0.0070(6) 0.0049(6)
C8 0.0354(9) 0.0310(8) 0.0283(8) 0.0109(6) 0.0052(6) 0.0028(6)
C9 0.0448(10) 0.0305(8) 0.0254(7) 0.0089(6) 0.0065(7) 0.0035(6)
C10 0.0452(9) 0.0250(7) 0.0288(8) 0.0133(6) 0.0139(7) 0.0068(6)
C11 0.0365(9) 0.0301(8) 0.0363(8) 0.0126(7) 0.0120(7) 0.0031(6)
C12 0.0349(8) 0.0272(8) 0.0274(7) 0.0085(6) 0.0063(6) 0.0015(6)
C13 0.0284(8) 0.0230(7) 0.0275(7) 0.0109(6) 0.0078(6) 0.0054(5)
C14 0.0474(10) 0.0282(8) 0.0261(7) 0.0136(6) 0.0041(7) 0.0034(6)
C15 0.0498(10) 0.0251(8) 0.0350(8) 0.0159(7) 0.0055(7) 0.0025(6)
C16 0.0311(8) 0.0256(7) 0.0297(8) 0.0088(6) 0.0091(6) 0.0052(6)
C17 0.0383(9) 0.0317(8) 0.0266(7) 0.0132(6) 0.0049(6) 0.0037(6)
C18 0.0370(8) 0.0264(7) 0.0293(8) 0.0149(6) 0.0059(6) 0.0025(6)
C19 0.0309(8) 0.0213(7) 0.0248(7) 0.0103(6) 0.0049(6) 0.0014(5)
C20 0.0369(9) 0.0351(8) 0.0438(9) 0.0235(7) 0.0148(7) 0.0120(6)
C21 0.0374(9) 0.0396(9) 0.0459(9) 0.0252(8) 0.0174(7) 0.0071(7)
C22 0.0423(9) 0.0265(8) 0.0333(8) 0.0163(7) 0.0072(7) 0.0006(6)
C23 0.0435(10) 0.0396(9) 0.0538(10) 0.0314(8) 0.0155(8) 0.0150(7)
C24 0.0354(9) 0.0374(9) 0.0451(9) 0.0259(8) 0.0148(7) 0.0105(6)
C25 0.0501(10) 0.0268(8) 0.0327(8) 0.0126(7) 0.0139(7) 0.0048(7)
C26 0.0496(10) 0.0263(8) 0.0339(8) 0.0108(7) 0.0144(7) 0.0042(7)
C27 0.0460(10) 0.0263(8) 0.0317(8) 0.0087(6) 0.0169(7) 0.0058(6)
C28 0.0464(10) 0.0233(8) 0.0393(9) 0.0106(7) 0.0118(7) 0.0019(6)
C29 0.0507(11) 0.0327(9) 0.0438(10) 0.0128(8) 0.0099(8) -0.0011(7)
C30 0.0525(12) 0.0447(11) 0.0535(11) 0.0213(9) -0.0011(9) -0.0064(8)
C31 0.0461(11) 0.0395(10) 0.0770(15) 0.0242(10) 0.0047(10) 0.0024(8)
C32 0.0550(12) 0.0330(9) 0.0660(13) 0.0172(9) 0.0203(10) 0.0109(8)
C33 0.0546(11) 0.0280(8) 0.0468(10) 0.0110(7) 0.0162(8) 0.0086(7)
C34 0.0437(10) 0.0290(8) 0.0391(9) 0.0068(7) 0.0169(7) 0.0063(7)
C35 0.0574(12) 0.0331(9) 0.0539(11) 0.0163(8) 0.0101(9) 0.0022(8)
C36 0.0568(12) 0.0318(10) 0.0721(14) 0.0144(9) 0.0157(10) 0.0007(8)
C37 0.0468(11) 0.0362(10) 0.0530(12) -0.0033(8) 0.0152(9) 0.0019(8)
C38 0.0662(14) 0.0496(12) 0.0370(10) 0.0016(9) 0.0149(9) -0.0015(9)
C39 0.0647(13) 0.0383(10) 0.0345(9) 0.0055(8) 0.0176(8) -0.0025(8)
C40 0.0451(10) 0.0271(8) 0.0260(7) 0.0059(6) 0.0129(7) 0.0053(6)
C41 0.0453(10) 0.0324(8) 0.0357(8) 0.0120(7) 0.0176(7) 0.0101(7)
C42 0.0486(11) 0.0411(10) 0.0470(10) 0.0215(8) 0.0193(8) 0.0069(8)
C43 0.0571(12) 0.0410(10) 0.0459(10) 0.0250(8) 0.0173(8) 0.0093(8)
C44 0.0491(11) 0.0420(10) 0.0376(9) 0.0192(8) 0.0120(8) 0.0119(8)
C45 0.0428(10) 0.0372(9) 0.0283(8) 0.0100(7) 0.0102(7) 0.0043(7)
C46 0.0358(9) 0.0287(8) 0.0315(8) 0.0125(7) 0.0112(7) 0.0052(6)
C47 0.0365(9) 0.0270(8) 0.0295(8) 0.0114(7) 0.0116(6) 0.0032(6)
C48 0.0369(9) 0.0230(7) 0.0286(8) 0.0079(6) 0.0099(6) 0.0008(6)
C49 0.0351(9) 0.0281(8) 0.0311(8) 0.0132(6) 0.0122(6) 0.0010(6)
C50 0.0418(9) 0.0312(8) 0.0342(8) 0.0119(7) 0.0097(7) 0.0014(6)
C51 0.0414(10) 0.0471(10) 0.0372(9) 0.0180(8) 0.0052(7) -0.0025(7)
C52 0.0394(10) 0.0585(12) 0.0502(11) 0.0284(9) 0.0106(8) 0.0081(8)
C53 0.0465(11) 0.0481(11) 0.0569(12) 0.0195(9) 0.0161(9) 0.0159(8)
C54 0.0418(10) 0.0363(9) 0.0394(9) 0.0102(7) 0.0102(7) 0.0059(7)
C55 0.0350(9) 0.0283(8) 0.0298(8) 0.0093(6) 0.0082(6) 0.0018(6)
C56 0.0450(10) 0.0282(8) 0.0416(9) 0.0081(7) 0.0162(8) 0.0000(7)
C57 0.0534(11) 0.0321(9) 0.0458(10) 0.0042(8) 0.0195(8) 0.0052(7)
C58 0.0440(10) 0.0469(10) 0.0401(9) 0.0134(8) 0.0199(8) 0.0075(8)
C59 0.0489(11) 0.0415(10) 0.0426(9) 0.0192(8) 0.0189(8) 0.0033(7)
C60 0.0445(10) 0.0296(8) 0.0361(9) 0.0122(7) 0.0126(7) 0.0041(7)
C61 0.0423(9) 0.0222(7) 0.0290(8) 0.0068(6) 0.0110(6) 0.0032(6)
C62 0.0463(10) 0.0323(9) 0.0461(10) 0.0172(8) 0.0118(8) 0.0057(7)
C63 0.0579(12) 0.0372(9) 0.0507(11) 0.0214(8) 0.0104(9) 0.0125(8)
C64 0.0690(13) 0.0319(9) 0.0467(10) 0.0204(8) 0.0139(9) 0.0035(8)
C65 0.0548(11) 0.0346(9) 0.0389(9) 0.0155(7) 0.0115(8) -0.0051(7)
C66 0.0439(10) 0.0301(8) 0.0298(8) 0.0095(7) 0.0088(7) -0.0010(6)
C67 0.0464(10) 0.0338(9) 0.0401(9) 0.0204(7) 0.0091(7) 0.0029(7)
C68 0.0518(11) 0.0360(9) 0.0424(9) 0.0223(8) 0.0103(8) 0.0032(7)
C69 0.0612(12) 0.0347(9) 0.0464(10) 0.0263(8) 0.0103(8) -0.0002(8)
C70 0.0586(12) 0.0362(9) 0.0465(10) 0.0229(8) 0.0085(8) -0.0081(8)
C71 0.0629(13) 0.0497(11) 0.0492(11) 0.0297(9) 0.0064(9) -0.0133(9)
C72 0.0778(16) 0.0592(13) 0.0453(11) 0.0245(10) 0.0101(10) -0.0232(11)
C73 0.0767(16) 0.0547(13) 0.0652(14) 0.0225(11) 0.0300(12) -0.0085(11)
C74 0.0752(16) 0.0623(14) 0.0838(16) 0.0401(13) 0.0368(13) 0.0104(11)
C75 0.0684(14) 0.0558(12) 0.0648(13) 0.0377(11) 0.0252(11) 0.0100(10)
C76 0.0621(13) 0.0516(11) 0.0632(12) 0.0435(10) 0.0148(10) 0.0051(9)
C77 0.0590(14) 0.0858(17) 0.0658(14) 0.0497(13) 0.0055(11) -0.0053(11)
C78 0.0701(18) 0.135(3) 0.098(2) 0.088(2) -0.0033(15) -0.0200(17)
C79 0.0642(19) 0.148(3) 0.185(4) 0.136(3) 0.017(2) 0.016(2)
C80 0.079(2) 0.120(3) 0.211(4) 0.127(3) 0.040(2) 0.0360(18)
C81 0.0782(17) 0.0686(16) 0.133(2) 0.0699(17) 0.0286(16) 0.0196(12)
C82 0.0879(16) 0.0368(10) 0.0533(12) 0.0244(9) 0.0141(11) -0.0007(9)
C83 0.0627(12) 0.0397(10) 0.0549(11) 0.0265(9) 0.0085(9) -0.0001(8)
C84 0.0995(18) 0.0392(11) 0.0720(14) 0.0289(11) 0.0081(13) -0.0034(11)
C85 0.161(12) 0.071(5) 0.089(4) 0.044(4) -0.031(6) -0.040(6)
C86 0.256(16) 0.075(5) 0.075(5) 0.045(4) -0.048(7) -0.062(7)
C87 0.139(9) 0.054(4) 0.061(3) 0.039(3) -0.018(4) -0.029(5)
C85A 0.157(10) 0.033(3) 0.059(4) -0.001(2) 0.028(4) -0.019(4)
C86A 0.307(19) 0.050(3) 0.057(5) 0.001(3) 0.069(7) -0.040(6)
C87A 0.218(15) 0.043(3) 0.060(4) 0.007(3) 0.058(6) -0.030(6)
N1 0.0560(10) 0.0521(10) 0.0609(10) 0.0306(8) 0.0083(8) 0.0170(7)
C88 0.0449(11) 0.0518(11) 0.0581(12) 0.0279(10) 0.0055(9) 0.0133(8)
C89 0.0483(11) 0.0562(12) 0.0595(12) 0.0271(10) 0.0061(9) 0.0120(9)
C90 0.0530(12) 0.0511(12) 0.0688(14) 0.0280(11) 0.0027(10) 0.0106(9)
C91 0.0538(12) 0.0624(13) 0.0785(15) 0.0453(12) 0.0109(11) 0.0127(10)
C92 0.0591(13) 0.0598(13) 0.0606(13) 0.0348(11) 0.0090(10) 0.0191(10)
C93 0.0575(13) 0.0571(13) 0.0662(13) 0.0307(11) 0.0114(10) 0.0099(9)
C94 0.0736(16) 0.0591(14) 0.0892(18) 0.0302(13) 0.0024(13) -0.0018(11)
C95 0.096(2) 0.0807(17) 0.0727(16) 0.0437(14) 0.0258(14) 0.0276(14)
N2 0.0618(11) 0.0622(11) 0.0601(11) 0.0363(9) 0.0111(9) 0.0160(8)
C96 0.0566(13) 0.0596(12) 0.0611(13) 0.0367(11) 0.0137(10) 0.0141(9)
C97 0.0497(11) 0.0557(12) 0.0600(12) 0.0336(10) 0.0080(9) 0.0084(9)
C98 0.0515(12) 0.0612(13) 0.0617(13) 0.0374(11) 0.0031(10) 0.0067(9)
C99 0.0561(13) 0.0573(12) 0.0594(13) 0.0340(11) 0.0011(10) 0.0047(9)
C100 0.0520(12) 0.0609(13) 0.0609(12) 0.0413(11) 0.0016(9) 0.0105(9)
C101 0.0778(16) 0.0637(15) 0.0675(15) 0.0227(12) 0.0125(12) 0.0079(12)
C102 0.0761(16) 0.0681(15) 0.0611(14) 0.0232(12) 0.0044(12) 0.0046(12)
C103 0.0628(14) 0.0855(17) 0.0812(16) 0.0546(14) 0.0168(12) 0.0164(12)

loop_
_atom_type_symbol
_atom_type_description
_atom_type_scat_dispersion_real
_atom_type_scat_dispersion_imag
_atom_type_scat_source
C C 0.0181 0.0091 'International Tables Vol C Tables 4.2.6.8 and 6.1.1.4'
H H 0.0000 0.0000 'International Tables Vol C Tables 4.2.6.8 and 6.1.1.4'
N N 0.0311 0.0180 'International Tables Vol C Tables 4.2.6.8 and 6.1.1.4'

loop_
_geom_angle_atom_site_label_1
_geom_angle_atom_site_label_2
_geom_angle_atom_site_label_3
_geom_angle
_geom_angle_site_symmetry_1
_geom_angle_site_symmetry_3
C2 C1 C3 120.05(14) . 2_766
C2 C1 H1 120.0 . .
C3 C1 H1 120.0 2_766 .
C1 C2 C3 120.79(14) . .
C1 C2 H2 119.6 . .
C3 C2 H2 119.6 . .
C2 C3 C1 119.16(14) . 2_766
C2 C3 C4 120.03(13) . .
C1 C3 C4 120.75(14) 2_766 .
C5 C4 C3 178.45(16) . .
C4 C5 C6 177.91(16) . .
C5 C6 C13 107.47(11) . .
C5 C6 C7 107.54(11) . .
C13 C6 C7 112.19(11) . .
C5 C6 C19 109.30(12) . .
C13 C6 C19 111.04(11) . .
C7 C6 C19 109.19(11) . .
C12 C7 C8 118.82(13) . .
C12 C7 C6 122.71(13) . .
C8 C7 C6 118.42(13) . .
C9 C8 C7 120.69(15) . .
C9 C8 H8 119.7 . .
C7 C8 H8 119.7 . .
C8 C9 C10 120.66(14) . .
C8 C9 H9 119.7 . .
C10 C9 H9 119.7 . .
C9 C10 C11 118.80(14) . .
C9 C10 C25 120.63(14) . .
C11 C10 C25 120.54(15) . .
C12 C11 C10 120.55(15) . .
C12 C11 H11 119.7 . .
C10 C11 H11 119.7 . .
C7 C12 C11 120.45(14) . .
C7 C12 H12 119.8 . .
C11 C12 H12 119.8 . .
C18 C13 C14 118.21(13) . .
C18 C13 C6 123.04(13) . .
C14 C13 C6 118.74(12) . .
C15 C14 C13 120.89(14) . .
C15 C14 H14 119.6 . .
C13 C14 H14 119.6 . .
C14 C15 C16 120.96(14) . .
C14 C15 H15 119.5 . .
C16 C15 H15 119.5 . .
C17 C16 C15 117.95(13) . .
C17 C16 C46 120.36(14) . .
C15 C16 C46 121.68(14) . .
C18 C17 C16 121.16(14) . .
C18 C17 H17 119.4 . .
C16 C17 H17 119.4 . .
C17 C18 C13 120.81(14) . .
C17 C18 H18 119.6 . .
C13 C18 H18 119.6 . .
C20 C19 C24 118.57(13) . .
C20 C19 C6 120.82(13) . .
C24 C19 C6 120.56(13) . .
C19 C20 C21 120.93(14) . .
C19 C20 H20 119.5 . .
C21 C20 H20 119.5 . .
C20 C21 C22 120.34(15) . .
C20 C21 H21 119.8 . .
C22 C21 H21 119.8 . .
C23 C22 C21 118.72(14) . .
C23 C22 C67 120.24(15) . .
C21 C22 C67 121.04(15) . .
C22 C23 C24 120.83(15) . .
C22 C23 H23 119.6 . .
C24 C23 H23 119.6 . .
C23 C24 C19 120.60(15) . .
C23 C24 H24 119.7 . .
C19 C24 H24 119.7 . .
C26 C25 C10 177.73(17) . .
C25 C26 C27 176.42(17) . .
C26 C27 C28 109.13(14) . .
C26 C27 C34 107.67(13) . .
C28 C27 C34 109.54(13) . .
C26 C27 C40 106.41(12) . .
C28 C27 C40 112.24(13) . .
C34 C27 C40 111.67(13) . .
C29 C28 C33 118.55(17) . .
C29 C28 C27 121.84(15) . .
C33 C28 C27 119.60(15) . .
C30 C29 C28 120.63(18) . .
C30 C29 H29 119.7 . .
C28 C29 H29 119.7 . .
C31 C30 C29 120.28(19) . .
C31 C30 H30 119.9 . .
C29 C30 H30 119.9 . .
C30 C31 C32 119.52(19) . .
C30 C31 H31 120.2 . .
C32 C31 H31 120.2 . .
C33 C32 C31 120.36(18) . .
C33 C32 H32 119.8 . .
C31 C32 H32 119.8 . .
C32 C33 C28 120.64(18) . .
C32 C33 H33 119.7 . .
C28 C33 H33 119.7 . .
C39 C34 C35 118.12(16) . .
C39 C34 C27 123.30(16) . .
C35 C34 C27 118.58(16) . .
C36 C35 C34 120.88(19) . .
C36 C35 H35 119.6 . .
C34 C35 H35 119.6 . .
C37 C36 C35 120.26(19) . .
C37 C36 H36 119.9 . .
C35 C36 H36 119.9 . .
C38 C37 C36 119.80(18) . .
C38 C37 H37 120.1 . .
C36 C37 H37 120.1 . .
C37 C38 C39 120.5(2) . .
C37 C38 H38 119.8 . .
C39 C38 H38 119.8 . .
C34 C39 C38 120.40(18) . .
C34 C39 H39 119.8 . .
C38 C39 H39 119.8 . .
C41 C40 C45 118.63(15) . .
C41 C40 C27 123.04(15) . .
C45 C40 C27 118.28(15) . .
C40 C41 C42 120.35(16) . .
C40 C41 H41 119.8 . .
C42 C41 H41 119.8 . .
C43 C42 C41 120.46(17) . .
C43 C42 H42 119.8 . .
C41 C42 H42 119.8 . .
C42 C43 C44 119.53(17) . .
C42 C43 H43 120.2 . .
C44 C43 H43 120.2 . .
C43 C44 C45 120.22(17) . .
C43 C44 H44 119.9 . .
C45 C44 H44 119.9 . .
C44 C45 C40 120.81(16) . .
C44 C45 H45 119.6 . .
C40 C45 H45 119.6 . .
C47 C46 C16 177.14(16) . .
C46 C47 C48 178.53(16) . .
C47 C48 C49 109.97(12) . .
C47 C48 C55 108.53(12) . .
C49 C48 C55 109.08(12) . .
C47 C48 C61 106.90(12) . .
C49 C48 C61 111.90(12) . .
C55 C48 C61 110.40(12) . .
C54 C49 C50 118.28(15) . .
C54 C49 C48 121.55(14) . .
C50 C49 C48 120.17(13) . .
C51 C50 C49 120.95(16) . .
C51 C50 H50 119.5 . .
C49 C50 H50 119.5 . .
C52 C51 C50 120.10(16) . .
C52 C51 H51 120.0 . .
C50 C51 H51 120.0 . .
C53 C52 C51 119.43(17) . .
C53 C52 H52 120.3 . .
C51 C52 H52 120.3 . .
C52 C53 C54 120.48(17) . .
C52 C53 H53 119.8 . .
C54 C53 H53 119.8 . .
C49 C54 C53 120.74(16) . .
C49 C54 H54 119.6 . .
C53 C54 H54 119.6 . .
C56 C55 C60 118.48(14) . .
C56 C55 C48 121.34(14) . .
C60 C55 C48 120.14(13) . .
C55 C56 C57 120.71(16) . .
C55 C56 H56 119.6 . .
C57 C56 H56 119.6 . .
C58 C57 C56 120.34(16) . .
C58 C57 H57 119.8 . .
C56 C57 H57 119.8 . .
C59 C58 C57 119.35(16) . .
C59 C58 H58 120.3 . .
C57 C58 H58 120.3 . .
C58 C59 C60 120.47(16) . .
C58 C59 H59 119.8 . .
C60 C59 H59 119.8 . .
C59 C60 C55 120.65(15) . .
C59 C60 H60 119.7 . .
C55 C60 H60 119.7 . .
C66 C61 C62 118.57(15) . .
C66 C61 C48 123.17(15) . .
C62 C61 C48 118.26(14) . .
C63 C62 C61 120.96(17) . .
C63 C62 H62 119.5 . .
C61 C62 H62 119.5 . .
C62 C63 C64 119.90(18) . .
C62 C63 H63 120.0 . .
C64 C63 H63 120.0 . .
C65 C64 C63 119.69(17) . .
C65 C64 H64 120.2 . .
C63 C64 H64 120.2 . .
C64 C65 C66 120.62(17) . .
C64 C65 H65 119.7 . .
C66 C65 H65 119.7 . .
C61 C66 C65 120.25(17) . .
C61 C66 H66 119.9 . .
C65 C66 H66 119.9 . .
C68 C67 C22 178.1(2) . .
C67 C68 C69 177.2(2) . .
C68 C69 C70 109.34(15) . .
C68 C69 C76 105.03(15) . .
C70 C69 C76 111.79(16) . .
C68 C69 C82 110.15(15) . .
C70 C69 C82 109.95(15) . .
C76 C69 C82 110.46(17) . .
C75 C70 C71 117.4(2) . .
C75 C70 C69 120.55(16) . .
C71 C70 C69 121.98(19) . .
C72 C71 C70 121.2(2) . .
C72 C71 H71 119.4 . .
C70 C71 H71 119.4 . .
C73 C72 C71 120.5(2) . .
C73 C72 H72 119.7 . .
C71 C72 H72 119.7 . .
C72 C73 C74 119.2(2) . .
C72 C73 H73 120.4 . .
C74 C73 H73 120.4 . .
C73 C74 C75 120.6(2) . .
C73 C74 H74 119.7 . .
C75 C74 H74 119.7 . .
C74 C75 C70 121.0(2) . .
C74 C75 H75 119.5 . .
C70 C75 H75 119.5 . .
C77 C76 C81 118.3(2) . .
C77 C76 C69 119.6(2) . .
C81 C76 C69 122.0(2) . .
C76 C77 C78 121.0(3) . .
C76 C77 H77 119.5 . .
C78 C77 H77 119.5 . .
C79 C78 C77 119.5(3) . .
C79 C78 H78 120.3 . .
C77 C78 H78 120.3 . .
C80 C79 C78 119.8(3) . .
C80 C79 H79 120.1 . .
C78 C79 H79 120.1 . .
C79 C80 C81 120.8(4) . .
C79 C80 H80 119.6 . .
C81 C80 H80 119.6 . .
C76 C81 C80 120.6(3) . .
C76 C81 H81 119.7 . .
C80 C81 H81 119.7 . .
C83 C82 C87A 118.4(4) . .
C83 C82 C87 114.7(4) . .
C83 C82 C69 120.51(17) . .
C87A C82 C69 117.7(5) . .
C87 C82 C69 123.3(4) . .
C84 C83 C82 121.9(2) . .
C84 C83 H83 119.1 . .
C82 C83 H83 119.1 . .
C83 C84 C85A 117.3(4) . .
C83 C84 C85 120.6(5) . .
C83 C84 H84 119.7 . .
C85 C84 H84 119.7 . .
C86 C85 C84 116.7(8) . .
C86 C85 H85 121.6 . .
C84 C85 H85 121.6 . .
C87 C86 C85 119.7(9) . .
C87 C86 H86 120.1 . .
C85 C86 H86 120.1 . .
C86 C87 C82 123.7(8) . .
C86 C87 H87 118.2 . .
C82 C87 H87 118.2 . .
C86A C85A C84 120.1(6) . .
C86A C85A H85A 120.0 . .
C84 C85A H85A 120.0 . .
C85A C86A C87A 121.6(7) . .
C85A C86A H86A 119.2 . .
C87A C86A H86A 119.2 . .
C82 C87A C86A 117.9(8) . .
C82 C87A H87A 121.0 . .
C86A C87A H87A 121.0 . .
C92 N1 C88 118.09(18) . .
N1 C88 C89 122.2(2) . .
N1 C88 C93 116.16(18) . .
C89 C88 C93 121.64(19) . .
C88 C89 C90 120.3(2) . .
C88 C89 H89 119.9 . .
C90 C89 H89 119.9 . .
C91 C90 C89 116.9(2) . .
C91 C90 C94 121.6(2) . .
C89 C90 C94 121.5(2) . .
C90 C91 C92 120.5(2) . .
C90 C91 H91 119.7 . .
C92 C91 H91 119.7 . .
N1 C92 C91 121.9(2) . .
N1 C92 C95 116.6(2) . .
C91 C92 C95 121.4(2) . .
C88 C93 H93A 109.5 . .
C88 C93 H93B 109.5 . .
H93A C93 H93B 109.5 . .
C88 C93 H93C 109.5 . .
H93A C93 H93C 109.5 . .
H93B C93 H93C 109.5 . .
C90 C94 H94A 109.5 . .
C90 C94 H94B 109.5 . .
H94A C94 H94B 109.5 . .
C90 C94 H94C 109.5 . .
H94A C94 H94C 109.5 . .
H94B C94 H94C 109.5 . .
C92 C95 H95A 109.5 . .
C92 C95 H95B 109.5 . .
H95A C95 H95B 109.5 . .
C92 C95 H95C 109.5 . .
H95A C95 H95C 109.5 . .
H95B C95 H95C 109.5 . .
C100 N2 C96 116.74(19) . .
N2 C96 C97 122.5(2) . .
N2 C96 C101 115.3(2) . .
C97 C96 C101 122.2(2) . .
C96 C97 C98 120.6(2) . .
C96 C97 H97 119.7 . .
C98 C97 H97 119.7 . .
C97 C98 C99 116.6(2) . .
C97 C98 C102 121.9(2) . .
C99 C98 C102 121.5(2) . .
C100 C99 C98 119.9(2) . .
C100 C99 H99 120.1 . .
C98 C99 H99 120.1 . .
N2 C100 C99 123.7(2) . .
N2 C100 C103 115.1(2) . .
C99 C100 C103 121.2(2) . .
C96 C101 H11X 109.5 . .
C96 C101 H11Y 109.5 . .
H11X C101 H11Y 109.5 . .
C96 C101 H11Z 109.5 . .
H11X C101 H11Z 109.5 . .
H11Y C101 H11Z 109.5 . .
C98 C102 H12X 109.5 . .
C98 C102 H12Y 109.5 . .
H12X C102 H12Y 109.5 . .
C98 C102 H12Z 109.5 . .
H12X C102 H12Z 109.5 . .
H12Y C102 H12Z 109.5 . .
C100 C103 H13X 109.5 . .
C100 C103 H13Y 109.5 . .
H13X C103 H13Y 109.5 . .
C100 C103 H13Z 109.5 . .
H13X C103 H13Z 109.5 . .
H13Y C103 H13Z 109.5 . .

loop_
_geom_bond_atom_site_label_1
_geom_bond_atom_site_label_2
_geom_bond_distance
_geom_bond_site_symmetry_2
C1 C2 1.377(2) .
C1 C3 1.399(2) 2_766
C1 H1 0.9500 .
C2 C3 1.396(2) .
C2 H2 0.9500 .
C3 C1 1.399(2) 2_766
C3 C4 1.435(2) .
C4 C5 1.191(2) .
C5 C6 1.478(2) .
C6 C13 1.5435(19) .
C6 C7 1.5448(19) .
C6 C19 1.5452(19) .
C7 C12 1.387(2) .
C7 C8 1.392(2) .
C8 C9 1.380(2) .
C8 H8 0.9500 .
C9 C10 1.389(2) .
C9 H9 0.9500 .
C10 C11 1.390(2) .
C10 C25 1.436(2) .
C11 C12 1.389(2) .
C11 H11 0.9500 .
C12 H12 0.9500 .
C13 C18 1.387(2) .
C13 C14 1.399(2) .
C14 C15 1.378(2) .
C14 H14 0.9500 .
C15 C16 1.395(2) .
C15 H15 0.9500 .
C16 C17 1.392(2) .
C16 C46 1.430(2) .
C17 C18 1.383(2) .
C17 H17 0.9500 .
C18 H18 0.9500 .
C19 C20 1.384(2) .
C19 C24 1.388(2) .
C20 C21 1.386(2) .
C20 H20 0.9500 .
C21 C22 1.392(2) .
C21 H21 0.9500 .
C22 C23 1.381(2) .
C22 C67 1.439(2) .
C23 C24 1.386(2) .
C23 H23 0.9500 .
C24 H24 0.9500 .
C25 C26 1.196(2) .
C26 C27 1.479(2) .
C27 C28 1.543(2) .
C27 C34 1.549(2) .
C27 C40 1.552(2) .
C28 C29 1.388(2) .
C28 C33 1.393(2) .
C29 C30 1.385(3) .
C29 H29 0.9500 .
C30 C31 1.381(3) .
C30 H30 0.9500 .
C31 C32 1.382(3) .
C31 H31 0.9500 .
C32 C33 1.381(3) .
C32 H32 0.9500 .
C33 H33 0.9500 .
C34 C39 1.386(3) .
C34 C35 1.390(2) .
C35 C36 1.385(3) .
C35 H35 0.9500 .
C36 C37 1.370(3) .
C36 H36 0.9500 .
C37 C38 1.366(3) .
C37 H37 0.9500 .
C38 C39 1.395(3) .
C38 H38 0.9500 .
C39 H39 0.9500 .
C40 C41 1.386(2) .
C40 C45 1.394(2) .
C41 C42 1.393(2) .
C41 H41 0.9500 .
C42 C43 1.380(3) .
C42 H42 0.9500 .
C43 C44 1.382(3) .
C43 H43 0.9500 .
C44 C45 1.384(2) .
C44 H44 0.9500 .
C45 H45 0.9500 .
C46 C47 1.199(2) .
C47 C48 1.479(2) .
C48 C49 1.545(2) .
C48 C55 1.548(2) .
C48 C61 1.549(2) .
C49 C54 1.384(2) .
C49 C50 1.393(2) .
C50 C51 1.385(2) .
C50 H50 0.9500 .
C51 C52 1.383(3) .
C51 H51 0.9500 .
C52 C53 1.377(3) .
C52 H52 0.9500 .
C53 C54 1.389(3) .
C53 H53 0.9500 .
C54 H54 0.9500 .
C55 C56 1.387(2) .
C55 C60 1.390(2) .
C56 C57 1.388(2) .
C56 H56 0.9500 .
C57 C58 1.380(3) .
C57 H57 0.9500 .
C58 C59 1.380(3) .
C58 H58 0.9500 .
C59 C60 1.385(2) .
C59 H59 0.9500 .
C60 H60 0.9500 .
C61 C66 1.386(2) .
C61 C62 1.392(2) .
C62 C63 1.384(2) .
C62 H62 0.9500 .
C63 C64 1.384(3) .
C63 H63 0.9500 .
C64 C65 1.372(3) .
C64 H64 0.9500 .
C65 C66 1.394(2) .
C65 H65 0.9500 .
C66 H66 0.9500 .
C67 C68 1.190(2) .
C68 C69 1.477(2) .
C69 C70 1.534(3) .
C69 C76 1.547(3) .
C69 C82 1.549(3) .
C70 C75 1.384(3) .
C70 C71 1.390(3) .
C71 C72 1.384(3) .
C71 H71 0.9500 .
C72 C73 1.363(4) .
C72 H72 0.9500 .
C73 C74 1.378(3) .
C73 H73 0.9500 .
C74 C75 1.382(3) .
C74 H74 0.9500 .
C75 H75 0.9500 .
C76 C77 1.380(3) .
C76 C81 1.382(3) .
C77 C78 1.397(4) .
C77 H77 0.9500 .
C78 C79 1.376(5) .
C78 H78 0.9500 .
C79 C80 1.362(6) .
C79 H79 0.9500 .
C80 C81 1.383(4) .
C80 H80 0.9500 .
C81 H81 0.9500 .
C82 C83 1.383(3) .
C82 C87A 1.389(9) .
C82 C87 1.404(9) .
C83 C84 1.380(3) .
C83 H83 0.9500 .
C84 C85A 1.387(9) .
C84 C85 1.414(10) .
C84 H84 0.9500 .
C85 C86 1.394(13) .
C85 H85 0.9500 .
C86 C87 1.389(12) .
C86 H86 0.9500 .
C87 H87 0.9500 .
C85A C86A 1.371(10) .
C85A H85A 0.9500 .
C86A C87A 1.397(11) .
C86A H86A 0.9500 .
C87A H87A 0.9500 .
N1 C92 1.343(3) .
N1 C88 1.348(3) .
C88 C89 1.384(3) .
C88 C93 1.498(3) .
C89 C90 1.388(3) .
C89 H89 0.9500 .
C90 C91 1.383(3) .
C90 C94 1.504(3) .
C91 C92 1.389(3) .
C91 H91 0.9500 .
C92 C95 1.501(3) .
C93 H93A 0.9800 .
C93 H93B 0.9800 .
C93 H93C 0.9800 .
C94 H94A 0.9800 .
C94 H94B 0.9800 .
C94 H94C 0.9800 .
C95 H95A 0.9800 .
C95 H95B 0.9800 .
C95 H95C 0.9800 .
N2 C100 1.349(3) .
N2 C96 1.356(3) .
C96 C97 1.380(3) .
C96 C101 1.485(3) .
C97 C98 1.392(3) .
C97 H97 0.9500 .
C98 C99 1.395(3) .
C98 C102 1.487(3) .
C99 C100 1.372(3) .
C99 H99 0.9500 .
C100 C103 1.494(3) .
C101 H11X 0.9800 .
C101 H11Y 0.9800 .
C101 H11Z 0.9800 .
C102 H12X 0.9800 .
C102 H12Y 0.9800 .
C102 H12Z 0.9800 .
C103 H13X 0.9800 .
C103 H13Y 0.9800 .
C103 H13Z 0.9800 .

loop_
_platon_squeeze_void_nr
_platon_squeeze_void_average_x
_platon_squeeze_void_average_y
_platon_squeeze_void_average_z
_platon_squeeze_void_volume
_platon_squeeze_void_count_electrons
_platon_squeeze_void_content
1 -0.167 0.000 0.500 1023 261 ' '
